data_7715870
loop_
_publ_author_name
'Martins, Francisco Mainardi'
'Iglesias, Bernardo Almeida'
'Chaves, Ot&#xe1;vio Augusto'
'Gutknecht da Silva, Jean Lucas'
'Leal, Daniela Bitencourt Rosa'
'Back, Davi Fernando'

_publ_section_title
;
 Vanadium(V) complexes derived from triphenylphosphonium and hydrazides:
 cytotoxicity evaluation and interaction with biomolecules.
;
_journal_issue 19
_journal_name_full 'Dalton transactions (Cambridge, England : 2003)'
_journal_page_first 8315
_journal_page_last 8327
_journal_paper_doi 10.1039/d4dt00464g
_journal_volume 53
_journal_year 2024
_chemical_formula_moiety 'C32 H27 N3 O2 P, Cl'
_chemical_formula_sum 'C32 H27 Cl N3 O2 P'
_chemical_formula_weight 551.99
_chemical_melting_point 547
_chemical_name_common ([H2L3]Cl)
_chemical_name_systematic '4-hydroxy-3-[(2-isonicotinoylhydrazono)methyl]benzyl}        triphenylphosphonium chloride'
_space_group_IT_number 14
_space_group_name_Hall '-P 2ybc'
_space_group_name_H-M_alt 'P 1 21/c 1'
_symmetry_cell_setting monoclinic
_symmetry_space_group_name_Hall '-P 2ybc'
_symmetry_space_group_name_H-M 'P 1 21/c 1'
_atom_sites_solution_hydrogens geom
_atom_sites_solution_primary direct
_atom_sites_solution_secondary difmap
_audit_conform_dict_location ftp://ftp.iucr.org/pub/cif_core.dic
_audit_conform_dict_name cif_core.dic
_audit_conform_dict_version 2.4
_audit_creation_date 2024-02-02T18:22:22-00:00
_audit_creation_method 'WinGX routine CIF_UPDATE'
_audit_update_record
;
2024-03-27 deposited with the CCDC.	2024-04-17 downloaded from the CCDC.
;
_cell_angle_alpha 90
_cell_angle_beta 101.7700(10)
_cell_angle_gamma 90
_cell_formula_units_Z 4
_cell_length_a 11.5892(4)
_cell_length_b 10.1708(4)
_cell_length_c 23.3468(8)
_cell_measurement_reflns_used 7059
_cell_measurement_temperature 100(2)
_cell_measurement_theta_max 28.068
_cell_measurement_theta_min 2.681
_cell_volume 2694.06(17)
_computing_cell_refinement 'SAINT V8.34A (Bruker AXS Inc., 2013)'
_computing_data_collection 'Bruker Instrument Service v4.2.7'
_computing_data_reduction 'SAINT V8.34A (Bruker AXS Inc., 2013)'
_computing_molecular_graphics 'Diamond (version 3.2i; Crystal Impact GbR'
_computing_structure_refinement 'SHELXL-97 (Sheldrick, 1997)'
_computing_structure_solution 'SHELXL97 (Sheldrick, 1997)'
_diffrn_ambient_temperature 100(2)
_diffrn_detector_area_resol_mean 10.4167
_diffrn_measured_fraction_theta_full 0.998
_diffrn_measured_fraction_theta_max 0.998
_diffrn_measurement_device_type 'Bruker D8 Quest Photon 100 diffractometer'
_diffrn_measurement_method '2\% \f & \w scans'
_diffrn_radiation_monochromator 'Montel type 2-dim beam shaping X ray optics'
_diffrn_radiation_type MoK\a
_diffrn_radiation_wavelength 0.71073
_diffrn_reflns_av_R_equivalents 0.0656
_diffrn_reflns_av_unetI/netI 0.0691
_diffrn_reflns_limit_h_max 13
_diffrn_reflns_limit_h_min -15
_diffrn_reflns_limit_k_max 13
_diffrn_reflns_limit_k_min -13
_diffrn_reflns_limit_l_max 31
_diffrn_reflns_limit_l_min -29
_diffrn_reflns_number 27628
_diffrn_reflns_theta_full 28.33
_diffrn_reflns_theta_max 28.33
_diffrn_reflns_theta_min 2.19
_diffrn_source 'micro-focus tube'
_exptl_absorpt_coefficient_mu 0.237
_exptl_absorpt_correction_T_max 0.9867
_exptl_absorpt_correction_T_min 0.9488
_exptl_absorpt_correction_type multi-scan
_exptl_absorpt_process_details
;
        SADABS (version 2012/1; Bruker, 2012) was used to perform the
        numerical absorption correction based on the indexed faces
        of the crystal.
;
_exptl_crystal_colour colourless
_exptl_crystal_density_diffrn 1.361
_exptl_crystal_density_meas ?
_exptl_crystal_density_method 'not measured'
_exptl_crystal_description block
_exptl_crystal_F_000 1152
_exptl_crystal_size_max 0.27
_exptl_crystal_size_mid 0.12
_exptl_crystal_size_min 0.1
_refine_diff_density_max 0.431
_refine_diff_density_min -0.359
_refine_diff_density_rms 0.069
_refine_ls_extinction_method none
_refine_ls_goodness_of_fit_ref 1.022
_refine_ls_hydrogen_treatment mixed
_refine_ls_matrix_type full
_refine_ls_number_parameters 358
_refine_ls_number_reflns 6718
_refine_ls_number_restraints 0
_refine_ls_restrained_S_all 1.022
_refine_ls_R_factor_all 0.0924
_refine_ls_R_factor_gt 0.0511
_refine_ls_shift/su_max 0.001
_refine_ls_shift/su_mean 0
_refine_ls_structure_factor_coef Fsqd
_refine_ls_weighting_details 'calc w=1/[\s^2^(Fo^2^)+(0.0408P)^2^+1.9797P] where P=(Fo^2^+2Fc^2^)/3'
_refine_ls_weighting_scheme calc
_refine_ls_wR_factor_gt 0.0979
_refine_ls_wR_factor_ref 0.1115
_reflns_number_gt 4724
_reflns_number_total 6718
_reflns_threshold_expression >2\s(I)
_cod_data_source_file d4dt00464g2.cif
_cod_data_source_block H2L3Cl
_cod_depositor_comments
;
The following automatic conversions were performed:

data item '_chemical_melting_point' value '547K' was changed to '547'
-- the value should be numeric and without a unit designator.

data item '_exptl_crystal_density_meas' value 'none' was changed to
'?' -- the value is perceived as not measured.

Automatic conversion script
Id: cif_fix_values 8170 2020-07-09 18:12:32Z antanas 

 Adding full bibliography for 7715863--7715870.cif.
;
_cod_original_sg_symbol_Hall -P2ybc
_cod_original_sg_symbol_H-M P21/c
_cod_database_code 7715870

loop_
_symmetry_equiv_pos_as_xyz
'x, y, z'
'-x, y+1/2, -z+1/2'
'-x, -y, -z'
'x, -y-1/2, z-1/2'

loop_
_atom_site_label
_atom_site_type_symbol
_atom_site_fract_x
_atom_site_fract_y
_atom_site_fract_z
_atom_site_U_iso_or_equiv
_atom_site_adp_type
_atom_site_occupancy
_atom_site_symmetry_multiplicity
_atom_site_calc_flag
_atom_site_refinement_flags
_atom_site_disorder_assembly
_atom_site_disorder_group
Cl Cl 0.41774(5) 0.94543(5) 0.67908(2) 0.02019(13) Uani 1 1 d . . .
P P 0.64768(4) 0.31236(5) 0.65463(2) 0.01319(12) Uani 1 1 d . . .
O1 O 0.12035(13) 0.49284(16) 0.51920(6) 0.0240(4) Uani 1 1 d . . .
O2 O -0.04494(13) 0.86440(16) 0.55412(7) 0.0252(4) Uani 1 1 d . . .
N1 N 0.16022(15) 0.72005(17) 0.58184(7) 0.0199(4) Uani 1 1 d . . .
N2 N 0.15075(16) 0.85122(18) 0.59620(8) 0.0201(4) Uani 1 1 d . . .
N3 N 0.04538(16) 1.31193(19) 0.64410(8) 0.0235(4) Uani 1 1 d . . .
C1 C 0.21448(17) 0.4466(2) 0.55856(8) 0.0175(4) Uani 1 1 d . . .
C9 C 0.04889(17) 1.0517(2) 0.60487(8) 0.0168(4) Uani 1 1 d . . .
C10 C -0.02329(18) 1.1455(2) 0.57246(9) 0.0197(5) Uani 1 1 d . . .
H10 H -0.074 1.1225 0.5365 0.024 Uiso 1 1 calc R . .
C11 C -0.02037(19) 1.2730(2) 0.59318(9) 0.0223(5) Uani 1 1 d . . .
H11 H -0.0681 1.3367 0.5697 0.027 Uiso 1 1 calc R . .
C12 C 0.1127(2) 1.2195(2) 0.67491(9) 0.0247(5) Uani 1 1 d . . .
H12 H 0.1599 1.2444 0.7115 0.03 Uiso 1 1 calc R . .
C13 C 0.11901(19) 1.0907(2) 0.65758(9) 0.0207(5) Uani 1 1 d . . .
H13 H 0.1701 1.03 0.6812 0.025 Uiso 1 1 calc R . .
C14 C 0.51164(16) 0.2871(2) 0.67970(8) 0.0142(4) Uani 1 1 d . . .
H14A H 0.5001 0.1917 0.6847 0.017 Uiso 1 1 calc R . .
H14B H 0.518 0.3295 0.7184 0.017 Uiso 1 1 calc R . .
C15 C 0.63474(17) 0.2384(2) 0.58370(8) 0.0158(4) Uani 1 1 d . . .
C16 C 0.56353(18) 0.2991(2) 0.53525(9) 0.0221(5) Uani 1 1 d . . .
H16 H 0.5264 0.3808 0.5396 0.026 Uiso 1 1 calc R . .
C17 C 0.54765(19) 0.2392(3) 0.48098(9) 0.0276(6) Uani 1 1 d . . .
H17 H 0.4999 0.2803 0.4479 0.033 Uiso 1 1 calc R . .
C18 C 0.6011(2) 0.1196(3) 0.47456(10) 0.0301(6) Uani 1 1 d . . .
H18 H 0.5889 0.0785 0.4373 0.036 Uiso 1 1 calc R . .
C19 C 0.6720(2) 0.0602(2) 0.52230(9) 0.0283(5) Uani 1 1 d . . .
H19 H 0.709 -0.0214 0.5177 0.034 Uiso 1 1 calc R . .
C20 C 0.68918(19) 0.1193(2) 0.57703(9) 0.0211(5) Uani 1 1 d . . .
H20 H 0.7381 0.0784 0.6098 0.025 Uiso 1 1 calc R . .
C21 C 0.76154(17) 0.2362(2) 0.70795(8) 0.0163(4) Uani 1 1 d . . .
C22 C 0.74466(19) 0.1089(2) 0.72669(9) 0.0213(5) Uani 1 1 d . . .
H22 H 0.6753 0.0613 0.7101 0.026 Uiso 1 1 calc R . .
C23 C 0.8303(2) 0.0525(2) 0.76980(9) 0.0255(5) Uani 1 1 d . . .
H23 H 0.8201 -0.0348 0.7824 0.031 Uiso 1 1 calc R . .
C24 C 0.9306(2) 0.1224(3) 0.79470(9) 0.0280(6) Uani 1 1 d . . .
H24 H 0.9886 0.083 0.8244 0.034 Uiso 1 1 calc R . .
C25 C 0.94657(19) 0.2488(3) 0.77652(9) 0.0271(5) Uani 1 1 d . . .
H25 H 1.0153 0.2965 0.7939 0.032 Uiso 1 1 calc R . .
C26 C 0.86240(18) 0.3070(2) 0.73268(9) 0.0196(5) Uani 1 1 d . . .
H26 H 0.8736 0.3938 0.7198 0.023 Uiso 1 1 calc R . .
C27 C 0.68085(17) 0.4837(2) 0.64894(8) 0.0152(4) Uani 1 1 d . . .
C28 C 0.65169(17) 0.5738(2) 0.68882(9) 0.0186(5) Uani 1 1 d . . .
H28 H 0.6144 0.5448 0.7192 0.022 Uiso 1 1 calc R . .
C29 C 0.67750(19) 0.7061(2) 0.68370(10) 0.0237(5) Uani 1 1 d . . .
H29 H 0.6537 0.7685 0.7093 0.028 Uiso 1 1 calc R . .
C30 C 0.7378(2) 0.7473(2) 0.64142(10) 0.0274(5) Uani 1 1 d . . .
H30 H 0.7564 0.8378 0.6385 0.033 Uiso 1 1 calc R . .
C31 C 0.77108(19) 0.6576(2) 0.60348(10) 0.0256(5) Uani 1 1 d . . .
H31 H 0.8148 0.686 0.5755 0.031 Uiso 1 1 calc R . .
C32 C 0.74097(18) 0.5262(2) 0.60605(9) 0.0200(5) Uani 1 1 d . . .
H32 H 0.761 0.4652 0.5788 0.024 Uiso 1 1 calc R . .
C2 C 0.28008(17) 0.5275(2) 0.60193(9) 0.0163(4) Uani 1 1 d . . .
C3 C 0.37508(17) 0.4725(2) 0.64114(8) 0.0161(4) Uani 1 1 d . . .
H3 H 0.42 0.5264 0.6707 0.019 Uiso 1 1 calc R . .
C4 C 0.40540(16) 0.3419(2) 0.63800(8) 0.0140(4) Uani 1 1 d . . .
C5 C 0.33799(17) 0.2627(2) 0.59478(8) 0.0161(4) Uani 1 1 d . . .
H5 H 0.3573 0.1724 0.5924 0.019 Uiso 1 1 calc R . .
C6 C 0.24318(18) 0.3147(2) 0.55531(8) 0.0178(4) Uani 1 1 d . . .
H6 H 0.1979 0.2601 0.5261 0.021 Uiso 1 1 calc R . .
C7 C 0.25444(18) 0.6650(2) 0.61014(9) 0.0191(5) Uani 1 1 d . . .
H7 H 0.3089 0.7158 0.6372 0.023 Uiso 1 1 calc R . .
C8 C 0.04529(18) 0.9139(2) 0.58254(9) 0.0183(4) Uani 1 1 d . . .
H2 H 0.105(2) 0.577(3) 0.5325(10) 0.028 Uiso 1 1 d . . .
H1 H 0.210(2) 0.887(2) 0.6172(10) 0.028 Uiso 1 1 d . . .

loop_
_atom_site_aniso_label
_atom_site_aniso_U_11
_atom_site_aniso_U_22
_atom_site_aniso_U_33
_atom_site_aniso_U_23
_atom_site_aniso_U_13
_atom_site_aniso_U_12
Cl 0.0274(3) 0.0177(3) 0.0146(2) 0.0000(2) 0.00222(19) 0.0005(2)
P 0.0132(3) 0.0144(3) 0.0112(2) 0.0002(2) 0.00068(18) 0.0013(2)
O1 0.0182(8) 0.0242(9) 0.0260(8) 0.0005(7) -0.0039(6) 0.0043(7)
O2 0.0198(8) 0.0233(9) 0.0309(8) -0.0028(7) 0.0018(7) -0.0013(7)
N1 0.0205(10) 0.0152(9) 0.0247(9) 0.0009(8) 0.0066(7) 0.0018(7)
N2 0.0194(10) 0.0141(9) 0.0261(10) -0.0017(8) 0.0030(7) 0.0022(8)
N3 0.0280(10) 0.0204(10) 0.0235(9) 0.0004(8) 0.0087(8) 0.0051(8)
C1 0.0116(10) 0.0232(12) 0.0176(10) 0.0033(9) 0.0028(8) 0.0021(9)
C9 0.0152(10) 0.0179(11) 0.0188(10) 0.0008(9) 0.0069(8) 0.0009(9)
C10 0.0142(10) 0.0257(12) 0.0189(10) 0.0003(9) 0.0031(8) 0.0028(9)
C11 0.0197(11) 0.0238(12) 0.0242(11) 0.0051(10) 0.0064(9) 0.0064(9)
C12 0.0301(13) 0.0258(13) 0.0168(10) -0.0024(9) 0.0016(9) 0.0024(10)
C13 0.0220(12) 0.0201(12) 0.0197(10) 0.0008(9) 0.0037(8) 0.0048(9)
C14 0.0146(10) 0.0163(11) 0.0120(9) 0.0009(8) 0.0033(7) 0.0001(8)
C15 0.0141(10) 0.0217(11) 0.0119(9) -0.0017(8) 0.0037(7) -0.0038(9)
C16 0.0165(11) 0.0332(13) 0.0163(10) 0.0023(9) 0.0030(8) 0.0012(10)
C17 0.0184(11) 0.0508(16) 0.0128(10) 0.0014(10) 0.0011(8) -0.0069(11)
C18 0.0290(13) 0.0449(16) 0.0190(11) -0.0122(11) 0.0106(9) -0.0156(12)
C19 0.0351(14) 0.0260(13) 0.0267(12) -0.0105(10) 0.0132(10) -0.0064(11)
C20 0.0224(12) 0.0201(12) 0.0212(10) -0.0017(9) 0.0058(9) -0.0013(9)
C21 0.0149(10) 0.0214(11) 0.0124(9) 0.0012(8) 0.0022(7) 0.0059(9)
C22 0.0226(12) 0.0198(12) 0.0207(10) 0.0010(9) 0.0026(9) 0.0044(9)
C23 0.0309(13) 0.0228(12) 0.0225(11) 0.0073(10) 0.0047(9) 0.0098(10)
C24 0.0222(12) 0.0408(15) 0.0194(11) 0.0053(10) 0.0008(9) 0.0148(11)
C25 0.0151(11) 0.0411(15) 0.0232(11) 0.0002(11) -0.0003(8) 0.0036(10)
C26 0.0156(10) 0.0244(12) 0.0185(10) 0.0027(9) 0.0031(8) 0.0019(9)
C27 0.0128(10) 0.0159(11) 0.0152(9) 0.0022(8) -0.0015(7) 0.0004(8)
C28 0.0148(10) 0.0203(12) 0.0189(10) -0.0006(9) -0.0009(8) -0.0025(9)
C29 0.0214(12) 0.0191(12) 0.0267(11) -0.0032(10) -0.0041(9) 0.0015(9)
C30 0.0265(13) 0.0182(12) 0.0311(12) 0.0074(10) -0.0092(10) -0.0059(10)
C31 0.0226(12) 0.0284(13) 0.0239(11) 0.0093(10) 0.0001(9) -0.0061(10)
C32 0.0154(10) 0.0240(12) 0.0192(10) 0.0040(9) 0.0003(8) 0.0022(9)
C2 0.0158(10) 0.0132(11) 0.0209(10) 0.0005(9) 0.0059(8) 0.0003(8)
C3 0.0134(10) 0.0179(11) 0.0167(10) -0.0016(8) 0.0026(8) -0.0009(8)
C4 0.0104(9) 0.0176(11) 0.0154(9) 0.0017(8) 0.0054(7) -0.0003(8)
C5 0.0181(11) 0.0136(10) 0.0178(9) 0.0000(8) 0.0063(8) -0.0002(8)
C6 0.0164(10) 0.0208(11) 0.0159(9) -0.0035(9) 0.0023(8) -0.0035(9)
C7 0.0159(11) 0.0199(12) 0.0213(10) -0.0007(9) 0.0033(8) -0.0016(9)
C8 0.0185(11) 0.0191(11) 0.0181(10) 0.0027(9) 0.0053(8) 0.0010(9)

loop_
_atom_type_symbol
_atom_type_description
_atom_type_scat_dispersion_real
_atom_type_scat_dispersion_imag
_atom_type_scat_source
C C 0.0033 0.0016 'International Tables Vol C Tables 4.2.6.8 and 6.1.1.4'
H H 0 0 'International Tables Vol C Tables 4.2.6.8 and 6.1.1.4'
Cl Cl 0.1484 0.1585 'International Tables Vol C Tables 4.2.6.8 and 6.1.1.4'
N N 0.0061 0.0033 'International Tables Vol C Tables 4.2.6.8 and 6.1.1.4'
O O 0.0106 0.006 'International Tables Vol C Tables 4.2.6.8 and 6.1.1.4'
P P 0.1023 0.0942 'International Tables Vol C Tables 4.2.6.8 and 6.1.1.4'

loop_
_geom_angle_atom_site_label_1
_geom_angle_atom_site_label_2
_geom_angle_atom_site_label_3
_geom_angle
_geom_angle_site_symmetry_1
_geom_angle_site_symmetry_3
_geom_angle_publ_flag
C21 P C27 109.41(10) . . ?
C21 P C15 111.71(10) . . ?
C27 P C15 108.48(9) . . ?
C21 P C14 106.27(9) . . ?
C27 P C14 112.07(10) . . ?
C15 P C14 108.93(9) . . ?
C7 N1 N2 113.35(18) . . ?
C8 N2 N1 120.49(18) . . ?
C12 N3 C11 115.8(2) . . ?
O1 C1 C6 117.76(19) . . ?
O1 C1 C2 121.83(19) . . ?
C6 C1 C2 120.40(18) . . ?
C13 C9 C10 117.8(2) . . ?
C13 C9 C8 123.22(19) . . ?
C10 C9 C8 118.98(18) . . ?
C11 C10 C9 119.05(19) . . ?
N3 C11 C10 124.0(2) . . ?
N3 C12 C13 124.9(2) . . ?
C12 C13 C9 118.4(2) . . ?
C4 C14 P 112.85(13) . . ?
C20 C15 C16 120.01(19) . . ?
C20 C15 P 120.92(15) . . ?
C16 C15 P 118.99(17) . . ?
C17 C16 C15 119.5(2) . . ?
C16 C17 C18 120.4(2) . . ?
C19 C18 C17 120.1(2) . . ?
C18 C19 C20 120.2(2) . . ?
C19 C20 C15 119.8(2) . . ?
C22 C21 C26 120.65(19) . . ?
C22 C21 P 119.25(16) . . ?
C26 C21 P 119.98(16) . . ?
C23 C22 C21 119.1(2) . . ?
C22 C23 C24 120.6(2) . . ?
C25 C24 C23 120.2(2) . . ?
C24 C25 C26 120.3(2) . . ?
C21 C26 C25 119.1(2) . . ?
C28 C27 C32 119.9(2) . . ?
C28 C27 P 120.22(16) . . ?
C32 C27 P 119.84(16) . . ?
C29 C28 C27 119.5(2) . . ?
C28 C29 C30 120.2(2) . . ?
C31 C30 C29 120.3(2) . . ?
C30 C31 C32 120.3(2) . . ?
C31 C32 C27 119.7(2) . . ?
C3 C2 C1 118.48(19) . . ?
C3 C2 C7 117.05(18) . . ?
C1 C2 C7 124.45(18) . . ?
C4 C3 C2 121.72(19) . . ?
C3 C4 C5 118.82(18) . . ?
C3 C4 C14 120.24(18) . . ?
C5 C4 C14 120.93(18) . . ?
C6 C5 C4 120.68(19) . . ?
C1 C6 C5 119.90(19) . . ?
N1 C7 C2 121.87(19) . . ?
O2 C8 N2 124.2(2) . . ?
O2 C8 C9 122.29(19) . . ?
N2 C8 C9 113.52(18) . . ?

loop_
_geom_bond_atom_site_label_1
_geom_bond_atom_site_label_2
_geom_bond_distance
_geom_bond_site_symmetry_2
_geom_bond_publ_flag
P C21 1.7948(19) . ?
P C27 1.795(2) . ?
P C15 1.7968(19) . ?
P C14 1.809(2) . ?
O1 C1 1.359(2) . ?
O2 C8 1.226(2) . ?
N1 C7 1.284(3) . ?
N1 N2 1.385(2) . ?
N2 C8 1.357(3) . ?
N3 C12 1.335(3) . ?
N3 C11 1.335(3) . ?
C1 C6 1.388(3) . ?
C1 C2 1.402(3) . ?
C9 C13 1.387(3) . ?
C9 C10 1.387(3) . ?
C9 C8 1.493(3) . ?
C10 C11 1.381(3) . ?
C12 C13 1.378(3) . ?
C14 C4 1.512(3) . ?
C15 C20 1.389(3) . ?
C15 C16 1.400(3) . ?
C16 C17 1.384(3) . ?
C17 C18 1.387(4) . ?
C18 C19 1.382(3) . ?
C19 C20 1.389(3) . ?
C21 C22 1.393(3) . ?
C21 C26 1.394(3) . ?
C22 C23 1.385(3) . ?
C23 C24 1.385(3) . ?
C24 C25 1.378(3) . ?
C25 C26 1.394(3) . ?
C27 C28 1.396(3) . ?
C27 C32 1.400(3) . ?
C28 C29 1.389(3) . ?
C29 C30 1.386(3) . ?
C30 C31 1.381(3) . ?
C31 C32 1.386(3) . ?
C2 C3 1.397(3) . ?
C2 C7 1.451(3) . ?
C3 C4 1.380(3) . ?
C4 C5 1.398(3) . ?
C5 C6 1.387(3) . ?
